data_4074980
loop_
_publ_author_name
'Zucca, Antonio'
'Petretto, Giacomo Luigi'
'Stoccoro, Sergio'
'Cinellu, Maria Agostina'
'Minghetti, Giovanni'
'Manassero, Mario'
'Manassero, Carlo'
'Male, Louise'
'Albinati, Alberto'

_publ_section_title
;
 Dinuclear C,N,C Cyclometalated Platinum Derivatives with Bridging
 Delocalized Ligands. Fourfold Deprotonation of
 6,6&#x2018;-Diphenyl-2,2&#x2018;-bipyridine, H4L, Promoted by
 &#x201C;Pt(R)2&#x201D; Fragments (R = Me, Ph). Crystal Structures of
 [Pt2(L)(3,5-Me2py)2] and {Pt2(L)(dppe)}2(dppe =
 1,2-Bis(diphenylphosphino)ethane). X-ray Powder Diffraction of
 [Pt2(L)(CO)2]
;
_journal_issue 9
_journal_name_full Organometallics
_journal_page_first 2253
_journal_paper_doi 10.1021/om051075k
_journal_volume 25
_journal_year 2006
_chemical_compound_source 'synthesis as described'
_chemical_formula_moiety 'C24 H12 N2 O2 Pt2'
_chemical_formula_sum 'C24 H12 N2 O2 Pt2'
_chemical_formula_weight 750.56
_chemical_name_common '10, [Pt2(L)(CO)2]'
_chemical_name_systematic
;
 ?
;
_space_group_crystal_system tetragonal
_space_group_IT_number 114
_space_group_name_H-M_alt 'P -4 21 c'
_symmetry_Int_Tables_number 114
_symmetry_space_group_name_Hall 'P -4 2n'
_symmetry_space_group_name_H-M 'P -4 21 c'
_audit_creation_method 'from EXP file using GSAS2CIF'
_cell_angle_alpha 90.0
_cell_angle_beta 90.0
_cell_angle_gamma 90.0
_cell_formula_units_Z 4
_cell_length_a 16.7990(11)
_cell_length_b 16.799
_cell_length_c 6.7283(4)
_cell_measurement_temperature 295
_cell_volume 1898.77(17)
_computing_cell_refinement 'Treor90, (Werner, Eriksson & Westdahl, 1985)'
_computing_data_collection 'DIFFRACplus BASIC Measurement Package, (Bruker AXS, 2002)'
_computing_data_reduction 'DIFFRACplus EVA, (Bruker AXS, 2002)'
_computing_molecular_graphics 'Mercury 1.4 (Cambridge Crystallographic Data Centre, 2005)'
_computing_publication_material 'GSAS (Von Dreele & Larson, 2001)'
_computing_structure_refinement 'GSAS (Von Dreele & Larson, 2001) and DASH 3.0, (David & Shankland, 2004)'
_computing_structure_solution 'DASH 3.0, (David & Shankland, 2004)'
_diffrn_ambient_temperature 295
_diffrn_detector_type 'Run 1: Sol-X. Run 2: Scintillation'
_diffrn_measurement_device_type 'Bruker D8 ADVANCE'
_diffrn_measurement_method '5 degrees to 63.5 degrees 2 theta. Run 1: 10 s/step. Run 2: 29.8 s/step.'
_diffrn_radiation_monochromator None
_diffrn_radiation_type Cu
_diffrn_radiation_wavelength '1.5406 & 1.54439. Ratio; 0.5'
_diffrn_source_target Cu
_diffrn_source_type 'fine-focus sealed tube'
_pd_block_diffractogram_id Compound10
_pd_char_colour Orange
_pd_char_particle_morphology Plates
_pd_meas_2theta_range_inc 0.01
_pd_meas_2theta_range_max 63.5
_pd_meas_2theta_range_min 5
_pd_meas_number_of_points 5850
_pd_meas_scan_method cont
_pd_proc_2theta_range_inc 0.01
_pd_proc_2theta_range_max 63.5
_pd_proc_2theta_range_min 5
_pd_proc_info_data_reduction 'Run 1 and Run 2 added together in DIFFRACplus EVA, (Bruker AXS, 2002).'
_pd_proc_info_excluded_regions None
_pd_proc_ls_background_function 'Shifted Chebyschev, 24 Terms'
_pd_proc_ls_pref_orient_corr None
_pd_proc_ls_profile_function Pseudo-Voigt
_pd_proc_ls_prof_R_factor 0.1154
_pd_proc_ls_prof_wR_factor 0.1521
_pd_proc_wavelength '1.5406 & 1.54439. Ratio; 0.5'
_pd_spec_mounting 'Borosilicate glass capillary'
_pd_spec_mount_mode Transmission
_pd_spec_shape cylinder
_pd_spec_size_axial '20 mm'
_pd_spec_size_equat '0.4 mm'
_refine_ls_goodness_of_fit_all 5.33
_refine_ls_hydrogen_treatment constr
_refine_ls_matrix_type full
_refine_ls_number_parameters 6
_refine_ls_number_restraints 0
_refine_ls_R_Fsqd_factor 0.2670
_refine_ls_shift/su_max 0.03
_refine_ls_shift/su_mean 0.01
_refine_ls_weighting_scheme calc
_cod_data_source_file om051075ksi20060228_113743.cif
_cod_data_source_block PtMing3
_cod_depositor_comments
;
The following automatic conversions were performed:

'_geom_bond_publ_flag' value 'N' changed to 'n' according to
/home/saulius/struct/CIF-dictionaries/cif_core.dic dictionary named
'cif_core.dic' version 2.4.1 from 2010-06-29 (49
times).

'_geom_angle_publ_flag' value 'N' changed to 'n' according
to /home/saulius/struct/CIF-dictionaries/cif_core.dic dictionary
named 'cif_core.dic' version 2.4.1 from 2010-06-29 (43 times).

Automatic conversion script
Id: cif_fix_values 1715 2011-07-08 13:25:40Z adriana 
;
_cod_original_cell_volume 1898.77(30)
_cod_database_code 4074980

loop_
_symmetry_equiv_pos_site_id
_symmetry_equiv_pos_as_xyz
1 +x,+y,+z
2 +y,-x,-z
3 -x,-y,+z
4 -y,+x,-z
5 -x+1/2,+y+1/2,-z+1/2
6 +y+1/2,+x+1/2,+z+1/2
7 +x+1/2,-y+1/2,-z+1/2
8 -y+1/2,-x+1/2,+z+1/2

loop_
_atom_site_type_symbol
_atom_site_label
_atom_site_fract_x
_atom_site_fract_y
_atom_site_fract_z
_atom_site_occupancy
_atom_site_thermal_displace_type
_atom_site_U_iso_or_equiv
_atom_site_symmetry_multiplicity
C C2 0.32601 -0.0319 0.65153 1.0 Uiso 0.04 8
N N1 0.39566 0.00911 0.65264 1.0 Uiso 0.04 8
C C3 0.46685 -0.02744 0.64718 1.0 Uiso 0.04 8
C C4 0.47825 -0.11032 0.6399 1.0 Uiso 0.04 8
C C5 0.40609 -0.15348 0.63869 1.0 Uiso 0.04 8
C C6 0.3314 -0.11535 0.64433 1.0 Uiso 0.04 8
H H5 0.40707 -0.21803 0.63329 1.0 Uiso 0.08 8
H H6 0.27751 -0.15076 0.64311 1.0 Uiso 0.08 8
Pt PT1 0.39559 0.1303 0.6628 1.0 Uiso 0.04 8
C C1 0.39229 0.24102 0.67211 1.0 Uiso 0.04 8
O O1 0.39021 0.31057 0.67772 1.0 Uiso 0.04 8
C C7 0.27365 0.10484 0.6648 1.0 Uiso 0.04 8
C C8 0.25652 0.02125 0.6583 1.0 Uiso 0.04 8
C C9 0.17784 -0.00647 0.65851 1.0 Uiso 0.04 8
C C10 0.11452 0.04742 0.66513 1.0 Uiso 0.04 8
C C11 0.1301 0.12909 0.67156 1.0 Uiso 0.04 8
C C12 0.20881 0.15719 0.67138 1.0 Uiso 0.04 8
H H9 0.16566 -0.06992 0.65351 1.0 Uiso 0.08 8
H H10 0.05369 0.02579 0.66527 1.0 Uiso 0.08 8
H H11 0.08113 0.1712 0.67672 1.0 Uiso 0.08 8
H H12 0.2189 0.22095 0.67648 1.0 Uiso 0.08 8

loop_
_atom_type_symbol
_atom_type_number_in_cell
C_ 96.0
N_ 8.0
H_ 48.0
Pt 8.0
O_ 8.0

loop_
_geom_angle_atom_site_label_1
_geom_angle_atom_site_label_2
_geom_angle_atom_site_label_3
_geom_angle
_geom_angle_site_symmetry_1
_geom_angle_site_symmetry_3
_geom_angle_publ_flag
N1 C2 C6 116.7886 1_555 1_555 n
N1 C2 C8 112.0774 1_555 1_555 n
C6 C2 C8 131.134 1_555 1_555 n
C2 N1 C3 122.3095 1_555 1_555 n
C2 N1 PT1 120.4493 1_555 1_555 n
C2 N1 PT1 117.2412 1_555 1_555 n
N1 C3 C3 113.1978 1_555 3_655 n
N1 C3 C4 125.0357 1_555 1_555 n
C3 C3 C4 121.763 3_655 1_555 n
C3 C4 C5 113.0498 1_555 1_555 n
C3 C4 PT1 106.6268 1_555 3_655 n
C5 C4 PT1 139.9764 1_555 3_655 n
C4 C5 C6 122.0468 1_555 1_555 n
C4 C5 H5 120.0081 1_555 1_555 n
C6 C5 H5 117.945 1_555 1_555 n
C2 C6 C5 120.7696 1_555 1_555 n
C2 C6 H6 119.6094 1_555 1_555 n
C5 C6 H6 119.6209 1_555 1_555 n
N1 PT1 C4 80.8567 1_555 3_655 n
N1 PT1 C1 178.3268 1_555 1_555 n
N1 PT1 C7 78.2593 1_555 1_555 n
C4 PT1 C1 100.813 3_655 1_555 n
C4 PT1 C7 158.89320(10) 3_655 1_555 n
C1 PT1 C7 100.0677 1_555 1_555 n
PT1 C1 O1 179.9184 1_555 1_555 n
PT1 C7 C8 113.3504 1_555 1_555 n
PT1 C7 C12 129.2808 1_555 1_555 n
C8 C7 C12 117.3688 1_555 1_555 n
C2 C8 C7 115.8636 1_555 1_555 n
C2 C8 C9 123.1652 1_555 1_555 n
C7 C8 C9 120.9712 1_555 1_555 n
C8 C9 C10 120.1769 1_555 1_555 n
C8 C9 H9 120.2563 1_555 1_555 n
C10 C9 H9 119.5668 1_555 1_555 n
C9 C10 C11 119.6327 1_555 1_555 n
C9 C10 H10 120.0103 1_555 1_555 n
C11 C10 H10 120.3569 1_555 1_555 n
C10 C11 C12 120.4294 1_555 1_555 n
C10 C11 H11 119.9251 1_555 1_555 n
C12 C11 H11 119.6455 1_555 1_555 n
C7 C12 C11 121.421 1_555 1_555 n
C7 C12 H12 119.9571 1_555 1_555 n
C11 C12 H12 118.6219 1_555 1_555 n

loop_
_geom_bond_atom_site_label_1
_geom_bond_atom_site_label_2
_geom_bond_distance
_geom_bond_site_symmetry_2
_geom_bond_publ_flag
C2 N1 1.35783(9) 1_555 n
C2 C6 1.40563(10) 1_555 n
C2 C8 1.47038(10) 1_555 n
N1 C2 1.35783(9) 1_555 n
N1 C3 1.34483(9) 1_555 n
N1 PT1 2.03702(14) 1_555 n
C3 N1 1.34483(9) 1_555 n
C3 C3 1.44584(10) 3_655 n
C3 C4 1.40626(10) 1_555 n
C4 C3 1.40626(10) 1_555 n
C4 C5 1.41252(10) 1_555 n
C4 PT1 2.15130(15) 3_655 n
C5 C4 1.41252(10) 1_555 n
C5 C6 1.40927(10) 1_555 n
C5 H5 1.08511(7) 1_555 n
C6 C2 1.40563(10) 1_555 n
C6 C5 1.40927(10) 1_555 n
C6 H6 1.08327(7) 1_555 n
H5 C5 1.08511(7) 1_555 n
H6 C6 1.08327(7) 1_555 n
PT1 N1 2.03702(14) 1_555 n
PT1 C4 2.15130(15) 3_655 n
PT1 C1 1.86186(13) 1_555 n
PT1 C7 2.09269(14) 1_555 n
C1 PT1 1.86186(13) 1_555 n
C1 O1 1.16950(8) 1_555 n
O1 C1 1.16950(8) 1_555 n
C7 PT1 2.09269(14) 1_555 n
C7 C8 1.43408(10) 1_555 n
C7 C12 1.40065(10) 1_555 n
C8 C2 1.47038(10) 1_555 n
C8 C7 1.43408(10) 1_555 n
C8 C9 1.40138(10) 1_555 n
C9 C8 1.40138(10) 1_555 n
C9 C10 1.39751(10) 1_555 n
C9 H9 1.08588(7) 1_555 n
C10 C9 1.39751(10) 1_555 n
C10 C11 1.39739(10) 1_555 n
C10 H10 1.08456(7) 1_555 n
C11 C10 1.39739(10) 1_555 n
C11 C12 1.40399(10) 1_555 n
C11 H11 1.08553(7) 1_555 n
C12 C7 1.40065(10) 1_555 n
C12 C11 1.40399(10) 1_555 n
C12 H12 1.08498(7) 1_555 n
H9 C9 1.08588(7) 1_555 n
H10 C10 1.08456(7) 1_555 n
H11 C11 1.08553(7) 1_555 n
H12 C12 1.08498(7) 1_555 n
